data_4117190
loop_
_publ_author_name
'Christer B. Aaker\"oy'
'Deirdre P. Hughes'
'Mark Nieuwenhuyzen'

_publ_section_title
;
 The Oxamate Anion: A Flexible Building Block of Hydrogen-Bonded
 Architectures for Crystal Engineering
;
_journal_name_full 'Journal of the American Chemical Society'
_journal_page_first 10134
_journal_page_last 10140
_journal_paper_doi 10.1021/ja953296v
_journal_volume 118
_journal_year 1996
_chemical_formula_sum 'C9 H11 Cl N2 O3'
_chemical_formula_weight 230.65
_chemical_name_systematic
; 
 ? 
;
_space_group_IT_number 14
_symmetry_cell_setting monoclinic
_symmetry_space_group_name_Hall '-P 2ybc'
_symmetry_space_group_name_H-M 'P 1 21/c 1'
_atom_sites_solution_hydrogens geom
_atom_sites_solution_primary direct
_atom_sites_solution_secondary difmap
_audit_creation_method SHELXL
_cell_angle_alpha 90.00
_cell_angle_beta 92.820(10)
_cell_angle_gamma 90.00
_cell_formula_units_Z 8
_cell_length_a 15.6740(10)
_cell_length_b 12.1290(10)
_cell_length_c 11.429(2)
_cell_measurement_reflns_used 35
_cell_measurement_temperature 293(2)
_cell_measurement_theta_max 25
_cell_measurement_theta_min 10
_cell_volume 2170.1(4)
_computing_cell_refinement 'XSCANS (Siemens, 1995)'
_computing_data_collection 'XSCANS (Siemens, 1995)'
_computing_data_reduction 'XSCANS (Siemens, 1995)'
_computing_molecular_graphics 'SHELXTL PC (Sheldrick, 1990)'
_computing_publication_material 'SHELXL-93 (Sheldrick, 1993)'
_computing_structure_refinement 'SHELXL-93 (Sheldrick, 1993)'
_computing_structure_solution 'SHELXS-86 (Sheldrick, 1990)'
_diffrn_ambient_temperature 293(2)
_diffrn_measurement_device 'Siemens P4'
_diffrn_measurement_method 'Omega Scans'
_diffrn_radiation_monochromator graphite
_diffrn_radiation_source 'fine-focus sealed tube'
_diffrn_radiation_type MoK\a
_diffrn_radiation_wavelength 0.71073
_diffrn_reflns_av_R_equivalents 0.0176
_diffrn_reflns_av_sigmaI/netI 0.0475
_diffrn_reflns_limit_h_max 16
_diffrn_reflns_limit_h_min -16
_diffrn_reflns_limit_k_max 0
_diffrn_reflns_limit_k_min -13
_diffrn_reflns_limit_l_max 12
_diffrn_reflns_limit_l_min 0
_diffrn_reflns_number 3002
_diffrn_reflns_theta_max 22.50
_diffrn_reflns_theta_min 2.12
_diffrn_standards_decay_% 1%
_diffrn_standards_interval_count 97
_diffrn_standards_number 3
_exptl_absorpt_coefficient_mu 0.341
_exptl_absorpt_correction_type none
_exptl_crystal_colour Colourless
_exptl_crystal_density_diffrn 1.412
_exptl_crystal_description Block
_exptl_crystal_F_000 960
_exptl_crystal_size_max 0.44
_exptl_crystal_size_mid 0.28
_exptl_crystal_size_min 0.18
_refine_diff_density_max 0.267
_refine_diff_density_min -0.244
_refine_diff_density_rms 0.044
_refine_ls_extinction_coef none
_refine_ls_extinction_method none
_refine_ls_goodness_of_fit_all 1.054
_refine_ls_goodness_of_fit_obs 1.119
_refine_ls_hydrogen_treatment 'Located from Fourier, Riding model'
_refine_ls_matrix_type full
_refine_ls_number_parameters 271
_refine_ls_number_reflns 2829
_refine_ls_number_restraints 0
_refine_ls_restrained_S_all 1.058
_refine_ls_restrained_S_obs 1.119
_refine_ls_R_factor_all 0.0903
_refine_ls_R_factor_obs 0.0471
_refine_ls_shift/esd_max 0.000
_refine_ls_shift/esd_mean 0.000
_refine_ls_structure_factor_coef Fsqd
_refine_ls_weighting_details 'w=1/[\s^2^(Fo^2^)+(0.0495P)^2^+0.8167P] where P=(Fo^2^+2Fc^2^)/3'
_refine_ls_weighting_scheme calc
_refine_ls_wR_factor_all 0.1171
_refine_ls_wR_factor_obs 0.0972
_reflns_number_observed 1840
_reflns_number_total 2830
_reflns_observed_criterion >2sigma(I)
_cod_data_source_file ja953296v_4.cif
_cod_data_source_block 4clboxam
_cod_depositor_comments
;
The following automatic conversions were performed:

'_refine_ls_weighting_scheme' value 'calc
w=1/[\s^2^(Fo^2^)+(0.0495P)^2^+0.8167P] where P=(Fo^2^+2Fc^2^)/3' was
changed to 'calc'. New tag '_refine_ls_weighting_details' was
created. The value of the new tag was set to
'w=1/[\s^2^(Fo^2^)+(0.0495P)^2^+0.8167P] where P=(Fo^2^+2Fc^2^)/3'.

Automatic conversion script
Id: cif_fix_values 3143 2015-03-26 13:38:13Z robertas 
;
_cod_database_code 4117190

loop_
_symmetry_equiv_pos_as_xyz
'x, y, z'
'-x, y+1/2, -z+1/2'
'-x, -y, -z'
'x, -y-1/2, z-1/2'

loop_
_atom_site_aniso_label
_atom_site_aniso_U_11
_atom_site_aniso_U_22
_atom_site_aniso_U_33
_atom_site_aniso_U_23
_atom_site_aniso_U_13
_atom_site_aniso_U_12
O1A 0.095(2) 0.035(2) 0.0250(15) 0.0001(13) -0.0057(14) 0.012(2)
N1A 0.081(3) 0.025(2) 0.030(2) -0.001(2) -0.002(2) 0.010(2)
C1A 0.045(2) 0.025(2) 0.034(2) -0.001(2) 0.002(2) -0.002(2)
C2A 0.033(2) 0.027(2) 0.032(2) -0.001(2) -0.003(2) -0.003(2)
O21A 0.052(2) 0.029(2) 0.0235(14) 0.0019(11) -0.0010(11) -0.0025(12)
O22A 0.076(2) 0.0267(15) 0.0329(14) -0.0047(13) -0.0036(13) 0.0062(14)
O1B 0.073(2) 0.032(2) 0.0281(14) -0.0039(13) 0.0111(13) -0.0035(14)
N1B 0.060(2) 0.020(2) 0.029(2) 0.0050(15) 0.003(2) -0.003(2)
C1B 0.041(2) 0.028(2) 0.025(2) -0.002(2) -0.002(2) 0.007(2)
C2B 0.048(2) 0.029(2) 0.025(2) 0.001(2) -0.001(2) -0.001(2)
O21B 0.081(2) 0.036(2) 0.0260(15) -0.0055(12) 0.0087(14) -0.0116(15)
O22B 0.064(2) 0.0272(15) 0.0317(14) 0.0016(12) 0.0031(13) -0.0078(14)
N3A 0.050(2) 0.029(2) 0.026(2) 0.0023(14) 0.0007(14) -0.001(2)
C4A 0.047(3) 0.054(3) 0.034(2) 0.003(2) 0.010(2) -0.002(2)
C5A 0.038(2) 0.051(3) 0.039(2) 0.001(2) 0.001(2) -0.002(2)
C6A 0.053(3) 0.058(3) 0.056(3) 0.008(3) -0.005(2) -0.008(2)
C7A 0.048(3) 0.091(4) 0.049(3) 0.005(3) -0.007(2) -0.001(3)
C8A 0.039(3) 0.091(4) 0.047(3) 0.013(3) 0.005(2) 0.023(3)
Cl8A 0.0674(9) 0.1529(15) 0.0694(9) 0.0352(9) -0.0036(7) 0.0378(9)
C9A 0.061(3) 0.058(3) 0.075(3) 0.010(3) 0.008(3) 0.018(3)
C10A 0.042(3) 0.058(3) 0.057(3) 0.002(2) 0.002(2) 0.011(2)
N3B 0.057(2) 0.024(2) 0.028(2) -0.0025(14) 0.0028(15) 0.002(2)
C4B 0.061(3) 0.046(3) 0.054(3) 0.009(2) 0.012(2) -0.007(2)
C5B 0.045(3) 0.049(3) 0.045(2) -0.001(2) 0.010(2) -0.007(2)
C6B 0.062(3) 0.084(4) 0.046(3) -0.010(3) -0.002(2) 0.015(3)
C7B 0.067(3) 0.078(4) 0.064(3) -0.021(3) 0.005(3) 0.019(3)
C8B 0.041(3) 0.070(3) 0.062(3) 0.008(3) 0.008(2) 0.004(2)
Cl8B 0.0572(8) 0.0961(11) 0.1057(11) 0.0160(9) 0.0021(7) 0.0182(7)
C9B 0.061(3) 0.081(4) 0.056(3) -0.005(3) -0.012(2) 0.002(3)
C10B 0.074(3) 0.059(3) 0.053(3) -0.015(2) -0.002(3) 0.000(3)

loop_
_atom_site_label
_atom_site_type_symbol
_atom_site_fract_x
_atom_site_fract_y
_atom_site_fract_z
_atom_site_U_iso_or_equiv
_atom_site_thermal_displace_type
_atom_site_occupancy
_atom_site_calc_flag
_atom_site_refinement_flags
O1A O 0.0953(2) -0.0064(2) 0.4624(2) 0.0520(8) Uani 1 d .
N1A N 0.0880(2) -0.0866(2) 0.2847(3) 0.0455(9) Uani 1 d .
H12A H 0.0809(2) -0.0769(2) 0.2031(3) 0.055 Uiso 1 d R
H11A H 0.1059(2) -0.1573(2) 0.3121(3) 0.055 Uiso 1 d R
C1A C 0.0822(2) -0.0010(3) 0.3559(3) 0.0347(9) Uani 1 d .
C2A C 0.0577(2) 0.1099(3) 0.2958(3) 0.0308(9) Uani 1 d .
O21A O 0.05061(15) 0.1104(2) 0.1865(2) 0.0349(6) Uani 1 d .
O22A O 0.0480(2) 0.1893(2) 0.3636(2) 0.0453(7) Uani 1 d .
O1B O 0.1325(2) 0.4869(2) 0.2575(2) 0.0440(7) Uani 1 d .
N1B N 0.0831(2) 0.4229(2) 0.4280(2) 0.0367(8) Uani 1 d .
H11B H 0.0643(2) 0.3422(2) 0.4058(2) 0.044 Uiso 1 d R
H12B H 0.0680(2) 0.4411(2) 0.5155(2) 0.044 Uiso 1 d R
C1B C 0.1142(2) 0.5000(3) 0.3611(3) 0.0316(9) Uani 1 d .
C2B C 0.1299(2) 0.6132(3) 0.4197(3) 0.0343(9) Uani 1 d .
O21B O 0.1177(2) 0.6183(2) 0.5268(2) 0.0475(7) Uani 1 d .
O22B O 0.1548(2) 0.6898(2) 0.3566(2) 0.0409(7) Uani 1 d .
N3A N 0.1087(2) 0.3092(2) 0.1045(2) 0.0349(8) Uani 1 d .
H31A H 0.0799(2) 0.2409(2) 0.1308(2) 0.042 Uiso 1 d R
H32A H 0.0835(2) 0.3401(2) 0.0412(2) 0.042 Uiso 1 d R
H33A H 0.1130(2) 0.3611(2) 0.1527(2) 0.042 Uiso 1 d R
C4A C 0.1997(2) 0.2875(3) 0.0778(3) 0.0449(10) Uani 1 d .
H41A H 0.1987(2) 0.2400(3) 0.0085(3) 0.054 Uiso 1 d R
H42A H 0.2229(2) 0.3605(3) 0.0485(3) 0.054 Uiso 1 d R
C5A C 0.2499(2) 0.2374(3) 0.1787(3) 0.0427(10) Uani 1 d .
C6A C 0.2949(3) 0.3020(4) 0.2604(4) 0.0559(12) Uani 1 d .
H6A H 0.2931(3) 0.3805(4) 0.2376(4) 0.067 Uiso 1 d R
C7A C 0.3428(3) 0.2561(5) 0.3526(4) 0.0628(13) Uani 1 d .
H7A H 0.3833(3) 0.2995(5) 0.4180(4) 0.075 Uiso 1 d R
C8A C 0.3446(3) 0.1439(5) 0.3637(4) 0.0588(13) Uani 1 d .
Cl8A Cl 0.40370(8) 0.08382(14) 0.48078(11) 0.0968(6) Uani 1 d .
C9A C 0.3007(3) 0.0769(4) 0.2861(4) 0.0645(13) Uani 1 d .
H9A H 0.3038(3) 0.0030(4) 0.2866(4) 0.077 Uiso 1 d R
C10A C 0.2541(3) 0.1235(4) 0.1924(4) 0.0525(11) Uani 1 d .
H10A H 0.2110(3) 0.0808(4) 0.1333(4) 0.063 Uiso 1 d R
N3B N 0.1640(2) 0.8258(2) 0.6099(2) 0.0364(8) Uani 1 d .
H31B H 0.1451(2) 0.7589(2) 0.5783(2) 0.044 Uiso 1 d R
H32B H 0.1585(2) 0.8381(2) 0.6897(2) 0.044 Uiso 1 d R
H33B H 0.1277(2) 0.8790(2) 0.5736(2) 0.044 Uiso 1 d R
C4B C 0.2522(3) 0.8571(3) 0.5784(4) 0.0535(12) Uani 1 d .
H41B H 0.2581(3) 0.9304(3) 0.6234(4) 0.064 Uiso 1 d R
H42B H 0.2482(3) 0.8590(3) 0.4921(4) 0.064 Uiso 1 d R
C5B C 0.3174(3) 0.7711(3) 0.6140(3) 0.0461(11) Uani 1 d .
C6B C 0.3335(3) 0.6850(4) 0.5407(4) 0.0641(13) Uani 1 d .
H6B H 0.2959(3) 0.6793(4) 0.4589(4) 0.077 Uiso 1 d R
C7B C 0.3941(3) 0.6063(4) 0.5711(4) 0.0694(14) Uani 1 d .
H7B H 0.4142(3) 0.5400(4) 0.5211(4) 0.083 Uiso 1 d R
C8B C 0.4397(3) 0.6154(4) 0.6766(4) 0.0576(12) Uani 1 d .
Cl8B Cl 0.51526(8) 0.51476(12) 0.71628(12) 0.0864(5) Uani 1 d .
C9B C 0.4250(3) 0.7000(4) 0.7513(4) 0.0662(13) Uani 1 d .
H9B H 0.4600(3) 0.6976(4) 0.8281(4) 0.079 Uiso 1 d R
C10B C 0.3644(3) 0.7774(4) 0.7190(4) 0.0622(13) Uani 1 d .
H10B H 0.3460(3) 0.8372(4) 0.7674(4) 0.075 Uiso 1 d R

loop_
_atom_type_symbol
_atom_type_description
_atom_type_scat_dispersion_real
_atom_type_scat_dispersion_imag
_atom_type_scat_source
C C 0.0033 0.0016 'International Tables Vol C Tables 4.2.6.8 and 6.1.1.4'
H H 0.0000 0.0000 'International Tables Vol C Tables 4.2.6.8 and 6.1.1.4'
N N 0.0061 0.0033 'International Tables Vol C Tables 4.2.6.8 and 6.1.1.4'
O O 0.0106 0.0060 'International Tables Vol C Tables 4.2.6.8 and 6.1.1.4'
Cl Cl 0.1484 0.1585 'International Tables Vol C Tables 4.2.6.8 and 6.1.1.4'

loop_
_geom_angle_atom_site_label_1
_geom_angle_atom_site_label_2
_geom_angle_atom_site_label_3
_geom_angle
O1A C1A N1A 123.7(3)
O1A C1A C2A 120.8(3)
N1A C1A C2A 115.5(3)
O21A C2A O22A 127.5(3)
O21A C2A C1A 117.1(3)
O22A C2A C1A 115.4(3)
O1B C1B N1B 124.9(3)
O1B C1B C2B 119.3(3)
N1B C1B C2B 115.8(3)
O21B C2B O22B 126.6(3)
O21B C2B C1B 116.2(3)
O22B C2B C1B 117.2(3)
C5A C4A N3A 112.7(3)
C6A C5A C10A 117.7(4)
C6A C5A C4A 121.5(4)
C10A C5A C4A 120.7(4)
C7A C6A C5A 121.8(4)
C8A C7A C6A 118.7(5)
C9A C8A C7A 121.7(4)
C9A C8A Cl8A 118.8(4)
C7A C8A Cl8A 119.5(4)
C8A C9A C10A 119.3(5)
C9A C10A C5A 120.8(4)
N3B C4B C5B 112.5(3)
C6B C5B C10B 117.9(4)
C6B C5B C4B 120.4(4)
C10B C5B C4B 121.6(4)
C5B C6B C7B 121.2(4)
C8B C7B C6B 119.2(4)
C9B C8B C7B 120.8(4)
C9B C8B Cl8B 119.9(4)
C7B C8B Cl8B 119.3(4)
C8B C9B C10B 118.9(4)
C9B C10B C5B 121.9(4)

loop_
_geom_bond_atom_site_label_1
_geom_bond_atom_site_label_2
_geom_bond_distance
O1A C1A 1.226(4)
N1A C1A 1.325(4)
C1A C2A 1.551(5)
C2A O21A 1.248(4)
C2A O22A 1.250(4)
O1B C1B 1.241(4)
N1B C1B 1.317(4)
C1B C2B 1.542(5)
C2B O21B 1.249(4)
C2B O22B 1.251(4)
N3A C4A 1.497(4)
C4A C5A 1.493(5)
C5A C6A 1.385(5)
C5A C10A 1.391(6)
C6A C7A 1.380(6)
C7A C8A 1.368(7)
C8A C9A 1.363(6)
C8A Cl8A 1.749(4)
C9A C10A 1.386(6)
N3B C4B 1.495(5)
C4B C5B 1.502(5)
C5B C6B 1.370(6)
C5B C10B 1.379(6)
C6B C7B 1.378(6)
C7B C8B 1.375(6)
C8B C9B 1.362(6)
C8B Cl8B 1.745(5)
C9B C10B 1.372(6)

loop_
_geom_torsion_atom_site_label_1
_geom_torsion_atom_site_label_2
_geom_torsion_atom_site_label_3
_geom_torsion_atom_site_label_4
_geom_torsion
O1A C1A C2A O21A 175.6(3)
N1A C1A C2A O21A -4.0(5)
O1A C1A C2A O22A -3.9(5)
N1A C1A C2A O22A 176.5(3)
O1B C1B C2B O21B -173.6(3)
N1B C1B C2B O21B 5.1(5)
O1B C1B C2B O22B 5.2(5)
N1B C1B C2B O22B -176.0(3)
N3A C4A C5A C6A -91.4(4)
N3A C4A C5A C10A 89.5(4)
C10A C5A C6A C7A 0.3(6)
C4A C5A C6A C7A -178.8(4)
C5A C6A C7A C8A -0.9(7)
C6A C7A C8A C9A 0.2(7)
C6A C7A C8A Cl8A -179.2(3)
C7A C8A C9A C10A 1.0(7)
Cl8A C8A C9A C10A -179.5(3)
C8A C9A C10A C5A -1.6(6)
C6A C5A C10A C9A 1.0(6)
C4A C5A C10A C9A -180.0(3)
N3B C4B C5B C6B 87.2(5)
N3B C4B C5B C10B -94.7(5)
C10B C5B C6B C7B 0.7(7)
C4B C5B C6B C7B 178.9(4)
C5B C6B C7B C8B -0.7(7)
C6B C7B C8B C9B 0.8(7)
C6B C7B C8B Cl8B 179.0(4)
C7B C8B C9B C10B -0.8(7)
Cl8B C8B C9B C10B -179.1(4)
C8B C9B C10B C5B 0.9(7)
C6B C5B C10B C9B -0.8(7)
C4B C5B C10B C9B -179.0(4)
